data_7116795
loop_
_publ_author_name
'Athina Anastasaki'
'Vasiliki Nikolaou'
'Francesca Brandford-Adams'
'Gabit Nurumbetov'
'Qiang Zhang'
'Guy J. Clarkson'
'David J. Fox'
'Paul Wilson'
'Kristian Kempe'
'David M. Haddleton'

_publ_section_title
;
 Photo-induced living radical polymerization of acrylates utilizing a
 discrete copper(II)-formate complex
;
_journal_name_full Chem.Commun.
_journal_page_first 5626
_journal_paper_doi 10.1039/C4cc09916H
_journal_volume 51
_journal_year 2015
_chemical_absolute_configuration ad
_chemical_formula_moiety 'C13 H31 Cu N4 O2, Cl O4'
_chemical_formula_sum 'C13 H31 Cl Cu N4 O6'
_chemical_formula_weight 438.41
_chemical_name_systematic
;
 ?
;
_space_group_crystal_system orthorhombic
_space_group_IT_number 33
_space_group_name_Hall 'P 2c -2n'
_space_group_name_H-M_alt 'P n a 21'
_symmetry_space_group_name_Hall 'P 2c -2n'
_symmetry_space_group_name_H-M 'P n a 21'
_atom_sites_solution_hydrogens geom
_atom_sites_solution_primary direct
_audit_creation_date 2014-09-21
_audit_creation_method
;
Olex2 1.2
(compiled 2014.08.28 svn.r2986 for OlexSys, GUI svn.r4874)
;
_audit_update_record
;
2014-12-11 deposited with the CCDC.
2015-01-19 downloaded from the CCDC.
;
_cell_angle_alpha 90
_cell_angle_beta 90
_cell_angle_gamma 90
_cell_formula_units_Z 4
_cell_length_a 17.0837(7)
_cell_length_b 12.5402(5)
_cell_length_c 9.2795(8)
_cell_measurement_reflns_used 2373
_cell_measurement_temperature 180(2)
_cell_measurement_theta_max 29.0920
_cell_measurement_theta_min 2.9820
_cell_volume 1988.0(2)
_computing_cell_refinement
;
CrysAlisPro, Agilent Technologies,
Version 1.171.37.33 (release 27-03-2014 CrysAlis171 .NET)
(compiled Mar 27 2014,17:12:48)
;
_computing_data_collection
;
CrysAlisPro, Agilent Technologies,
Version 1.171.37.33 (release 27-03-2014 CrysAlis171 .NET)
(compiled Mar 27 2014,17:12:48)
;
_computing_data_reduction
;
CrysAlisPro, Agilent Technologies,
Version 1.171.37.33 (release 27-03-2014 CrysAlis171 .NET)
(compiled Mar 27 2014,17:12:48)
;
_computing_molecular_graphics 'Olex2 (Dolomanov et al., 2009)'
_computing_publication_material 'Olex2 (Dolomanov et al., 2009)'
_computing_structure_refinement 'ShelXL (Sheldrick, 2008)'
_computing_structure_solution 'ShelXS (Sheldrick, 2008)'
_diffrn_ambient_temperature 180(2)
_diffrn_detector 'CCD plate'
_diffrn_detector_area_resol_mean 10.2833
_diffrn_detector_type Ruby
_diffrn_measured_fraction_theta_full 0.997
_diffrn_measured_fraction_theta_max 0.895
_diffrn_measurement_details
;
  1 omega  -65.00   47.00   1.0000    5.0000
omega____ theta____ kappa____ phi______ frames
    -       13.4718  -77.0000   60.0000 112

  2 omega  -22.00    9.00   1.0000    5.0000
omega____ theta____ kappa____ phi______ frames
    -      -14.2530  -99.0000  -60.0000 31
;
_diffrn_measurement_device 'four-circle diffractometer'
_diffrn_measurement_device_type 'Xcalibur, Ruby, Gemini'
_diffrn_measurement_method '\w scans'
_diffrn_orient_matrix_UB_11 0.0446355000
_diffrn_orient_matrix_UB_12 0.0111964000
_diffrn_orient_matrix_UB_13 -0.0433144000
_diffrn_orient_matrix_UB_21 0.0461912000
_diffrn_orient_matrix_UB_22 -0.0321808000
_diffrn_orient_matrix_UB_23 0.0106593000
_diffrn_orient_matrix_UB_31 -0.0415013000
_diffrn_orient_matrix_UB_32 -0.0237330000
_diffrn_orient_matrix_UB_33 -0.0347239000
_diffrn_radiation_monochromator graphite
_diffrn_radiation_probe x-ray
_diffrn_radiation_type MoK\a
_diffrn_radiation_wavelength 0.71073
_diffrn_reflns_av_R_equivalents 0.0265
_diffrn_reflns_av_unetI/netI 0.0376
_diffrn_reflns_Laue_measured_fraction_full 0.997
_diffrn_reflns_Laue_measured_fraction_max 0.895
_diffrn_reflns_limit_h_max 23
_diffrn_reflns_limit_h_min -16
_diffrn_reflns_limit_k_max 17
_diffrn_reflns_limit_k_min -16
_diffrn_reflns_limit_l_max 9
_diffrn_reflns_limit_l_min -13
_diffrn_reflns_number 7512
_diffrn_reflns_point_group_measured_fraction_full 0.998
_diffrn_reflns_point_group_measured_fraction_max 0.895
_diffrn_reflns_theta_full 26.000
_diffrn_reflns_theta_max 30.252
_diffrn_reflns_theta_min 2.980
_diffrn_source 'Enhance (Mo) X-ray Source'
_exptl_absorpt_coefficient_mu 1.268
_exptl_absorpt_correction_T_max 1.00000
_exptl_absorpt_correction_T_min 0.94736
_exptl_absorpt_correction_type multi-scan
_exptl_absorpt_process_details
;
CrysAlisPro, Agilent Technologies,
Version 1.171.37.33 (release 27-03-2014 CrysAlis171 .NET)
(compiled Mar 27 2014,17:12:48)
Empirical absorption correction using spherical harmonics,
 implemented in SCALE3 ABSPACK scaling algorithm.
;
_exptl_crystal_colour blue
_exptl_crystal_colour_primary blue
_exptl_crystal_density_diffrn 1.465
_exptl_crystal_description block
_exptl_crystal_F_000 924
_exptl_crystal_size_max 0.4
_exptl_crystal_size_mid 0.3
_exptl_crystal_size_min 0.2
_refine_diff_density_max 0.541
_refine_diff_density_min -0.907
_refine_diff_density_rms 0.089
_refine_ls_abs_structure_details
;
 Refined as an inversion twin.
;
_refine_ls_abs_structure_Flack 0.48(7)
_refine_ls_extinction_method none
_refine_ls_goodness_of_fit_ref 1.102
_refine_ls_hydrogen_treatment constr
_refine_ls_matrix_type full
_refine_ls_number_parameters 395
_refine_ls_number_reflns 3809
_refine_ls_number_restraints 288
_refine_ls_restrained_S_all 1.156
_refine_ls_R_factor_all 0.0858
_refine_ls_R_factor_gt 0.0534
_refine_ls_shift/su_max 0.001
_refine_ls_shift/su_mean 0.000
_refine_ls_structure_factor_coef Fsqd
_refine_ls_weighting_details
;
 w=1/[\s^2^(Fo^2^)+(0.0661P)^2^+2.2592P]
 where P=(Fo^2^+2Fc^2^)/3
;
_refine_ls_weighting_scheme calc
_refine_ls_wR_factor_gt 0.1324
_refine_ls_wR_factor_ref 0.1583
_reflns_Friedel_coverage 0.892
_reflns_Friedel_fraction_full 0.999
_reflns_Friedel_fraction_max 0.895
_reflns_number_gt 2616
_reflns_number_total 3809
_reflns_threshold_expression 'I > 2\s(I)'
_cod_data_source_file c4cc09916h3.cif
_cod_data_source_block gn1
_cod_database_code 7116795
_shelxl_version_number 2013-2
_chemical_oxdiff_formula 'C10 H10 N2 O2 Cl Cu'
_shelx_space_group_comment
;
The symmetry employed for this shelxl refinement is uniquely defined
by the following loop, which should always be used as a source of
symmetry information in preference to the above space-group names.
They are only intended as comments.
;
_reflns_odcompleteness_completeness 99.73
_reflns_odcompleteness_iscentric 1
_reflns_odcompleteness_theta 27.50
_olex2_refinement_description
;
1. Fixed Uiso
 At 1.2 times of:
  All C(H) groups, All C(H,H) groups
 At 1.5 times of:
  All C(H,H,H) groups
2. Shared sites
{N5, N5A}
3. Restrained distances
 C1-N2 = N5-C10 = C10-C11 = C11-N12 = N8-C8
 1.4 with sigma of 0.02
 Cl1A-O1A = Cl1A-O2A = Cl1A-O3A = Cl1A-O4A
 1.414 with sigma of 0.02
 Cl1B-O1B = Cl1B-O2B = Cl1B-O3B = Cl1B-O4B
 1.414 with sigma of 0.02
 O1A-O2A = O1A-O3A = O1A-O4A
 2.309 with sigma of 0.04
 O2A-O3A = O2A-O4A = O3A-O4A
 2.309 with sigma of 0.04
 O1B-O2B = O1B-O3B = O1B-O4B
 2.309 with sigma of 0.04
 O2B-O3B = O2B-O4B = O3B-O4B
 2.309 with sigma of 0.04
4. Uiso/Uaniso restraints and constraints
Cl1A \\sim O1A \\sim O2A \\sim O3A \\sim O4A: within 1.7A with sigma of 0.004
and sigma for terminal atoms of 0.008
Cl1B \\sim O1B \\sim O2B \\sim O3B \\sim O4B: within 1.7A with sigma of 0.008
and sigma for terminal atoms of 0.016
C1 \\sim C2 \\sim N2 \\sim C3 \\sim C4 \\sim C6 \\sim C7 \\sim N8 \\sim C8
\\sim C9 \\sim C10 \\sim C11 \\sim C12 \\sim N12 \\sim C13 \\sim O14: within
1.7A with sigma of 0.008 and sigma for terminal atoms of 0.016
C1A \\sim C2A \\sim N2A \\sim C3A \\sim C4A \\sim C6A \\sim C7A \\sim N8A \\sim
C8A \\sim C9A \\sim C10A \\sim C11A \\sim C12A \\sim N12A \\sim C13A: within
1.7A with sigma of 0.008 and sigma for terminal atoms of 0.016
Uanis(N12) \\sim Ueq, Uanis(N8A) \\sim Ueq, Uanis(O4A) \\sim Ueq: with sigma of
0.008 and sigma for terminal atoms of 0.016
Uanis(N2A) \\sim Ueq, Uanis(C4A) \\sim Ueq, Uanis(C6A) \\sim Ueq, Uanis(C7A)
\\sim Ueq, Uanis(C10A) \\sim Ueq, Uanis(C11A) \\sim Ueq, Uanis(N12A) \\sim Ueq,
Uanis(C10) \\sim Ueq, Uanis(O3A) \\sim Ueq: with sigma of 0.0008 and sigma for
terminal atoms of 0.0016
Uanis(C3) \\sim Ueq, Uanis(C4) \\sim Ueq, Uanis(C7) \\sim Ueq, Uanis(C6) \\sim
Ueq: with sigma of 0.008 and sigma for terminal atoms of 0.016
Uanis(N5) = Uanis(N5A)
5. Others
 Sof(Cl1B)=Sof(O1B)=Sof(O2B)=Sof(O3B)=Sof(O4B)=1-FVAR(1)
 Sof(Cl1A)=Sof(O1A)=Sof(O2A)=Sof(O3A)=Sof(O4A)=FVAR(1)
 Fixed Sof: C1(0.5) H1A(0.5) H1B(0.5) H1C(0.5) N2(0.5) C2(0.5) H2A(0.5)
 H2B(0.5) H2C(0.5) C3(0.5) H3A(0.5) H3B(0.5) C4(0.5) H4A(0.5) H4B(0.5) N5(0.5)
 C6(0.5) H6A(0.5) H6B(0.5) C7(0.5) H7A(0.5) H7B(0.5) N8(0.5) C8(0.5) H8A(0.5)
 H8B(0.5) H8C(0.5) C9(0.5) H9A(0.5) H9B(0.5) H9C(0.5) C10(0.5) H10A(0.5)
 H10B(0.5) C11(0.5) H11A(0.5) H11B(0.5) N12(0.5) C12(0.5) H12A(0.5) H12B(0.5)
 H12C(0.5) C13(0.5) H13A(0.5) H13B(0.5) H13C(0.5) C1A(0.5) H1AA(0.5) H1AB(0.5)
 H1AC(0.5) C2A(0.5) H2AA(0.5) H2AB(0.5) H2AC(0.5) N2A(0.5) C3A(0.5) H3AA(0.5)
 H3AB(0.5) C4A(0.5) H4AA(0.5) H4AB(0.5) N5A(0.5) C6A(0.5) H6AA(0.5) H6AB(0.5)
 C7A(0.5) H7AA(0.5) H7AB(0.5) N8A(0.5) C8A(0.5) H8AA(0.5) H8AB(0.5) H8AC(0.5)
 C9A(0.5) H9AA(0.5) H9AB(0.5) H9AC(0.5) C10A(0.5) H10C(0.5) H10D(0.5) C11A(0.5)
 H11C(0.5) H11D(0.5) C12A(0.5) H12D(0.5) H12E(0.5) H12F(0.5) N12A(0.5)
 C13A(0.5) H13D(0.5) H13E(0.5) H13F(0.5)
6.a Secondary CH2 refined with riding coordinates:
 C3(H3A,H3B), C4(H4A,H4B), C6(H6A,H6B), C7(H7A,H7B), C10(H10A,H10B), C11(H11A,
 H11B), C3A(H3AA,H3AB), C4A(H4AA,H4AB), C6A(H6AA,H6AB), C7A(H7AA,H7AB),
 C10A(H10C,H10D), C11A(H11C,H11D)
6.b Aromatic/amide H refined with riding coordinates:
 C15(H15)
6.c Idealised Me refined as rotating group:
 C1(H1A,H1B,H1C), C2(H2A,H2B,H2C), C8(H8A,H8B,H8C), C9(H9A,H9B,H9C), C12(H12A,
 H12B,H12C), C13(H13A,H13B,H13C), C1A(H1AA,H1AB,H1AC), C2A(H2AA,H2AB,H2AC),
 C8A(H8AA,H8AB,H8AC), C9A(H9AA,H9AB,H9AC), C12A(H12D,H12E,H12F), C13A(H13D,H13E,
 H13F)
;
_olex2_submission_special_instructions 'No special instructions were received'

loop_
_space_group_symop_operation_xyz
'x, y, z'
'-x, -y, z+1/2'
'x+1/2, -y+1/2, z'
'-x+1/2, y+1/2, z+1/2'

loop_
_atom_site_label
_atom_site_type_symbol
_atom_site_fract_x
_atom_site_fract_y
_atom_site_fract_z
_atom_site_U_iso_or_equiv
_atom_site_adp_type
_atom_site_occupancy
_atom_site_site_symmetry_order
_atom_site_calc_flag
_atom_site_refinement_flags_posn
_atom_site_refinement_flags_adp
_atom_site_refinement_flags_occupancy
_atom_site_disorder_assembly
_atom_site_disorder_group
Cu1 Cu 0.40845(3) 0.33186(4) 0.2590(5) 0.0567(3) Uani 1 1 d . . . . .
C1 C 0.4061(17) 0.3418(19) 0.582(4) 0.066(7) Uani 0.5 1 d D . P A 1
H1A H 0.3619 0.3876 0.5552 0.099 Uiso 0.5 1 calc GR . P A 1
H1B H 0.4547 0.3832 0.5773 0.099 Uiso 0.5 1 calc GR . P A 1
H1C H 0.3985 0.3148 0.6797 0.099 Uiso 0.5 1 calc GR . P A 1
N2 N 0.4106(10) 0.2574(17) 0.487(2) 0.054(4) Uani 0.5 1 d D . P A 1
C2 C 0.4885(16) 0.198(3) 0.510(4) 0.060(6) Uani 0.5 1 d . . P A 1
H2A H 0.5321 0.2438 0.4807 0.090 Uiso 0.5 1 calc GR . P A 1
H2B H 0.4888 0.1327 0.4518 0.090 Uiso 0.5 1 calc GR . P A 1
H2C H 0.4941 0.1793 0.6121 0.090 Uiso 0.5 1 calc GR . P A 1
C3 C 0.3527(15) 0.199(2) 0.491(4) 0.056(4) Uani 0.5 1 d . U P A 1
H3A H 0.3343 0.1968 0.5922 0.067 Uiso 0.5 1 calc R . P A 1
H3B H 0.3707 0.1257 0.4671 0.067 Uiso 0.5 1 calc R . P A 1
C4 C 0.2798(11) 0.2233(19) 0.394(3) 0.054(4) Uani 0.5 1 d . U P A 1
H4A H 0.2508 0.1561 0.3770 0.064 Uiso 0.5 1 calc R . P A 1
H4B H 0.2446 0.2724 0.4463 0.064 Uiso 0.5 1 calc R . P A 1
N5 N 0.2989(2) 0.2701(4) 0.2561(16) 0.0583(15) Uani 0.5 1 d D . P A 1
C6 C 0.2416(8) 0.3644(12) 0.229(3) 0.046(3) Uani 0.5 1 d . U P A 1
H6A H 0.2389 0.3785 0.1237 0.055 Uiso 0.5 1 calc R . P A 1
H6B H 0.1886 0.3440 0.2616 0.055 Uiso 0.5 1 calc R . P A 1
C7 C 0.2636(12) 0.4543(18) 0.297(3) 0.050(4) Uani 0.5 1 d . U P A 1
H7A H 0.2655 0.4428 0.4024 0.059 Uiso 0.5 1 calc R . P A 1
H7B H 0.2266 0.5131 0.2761 0.059 Uiso 0.5 1 calc R . P A 1
N8 N 0.3479(17) 0.481(3) 0.236(3) 0.049(4) Uani 0.5 1 d D . P A 1
C8 C 0.3620(18) 0.518(2) 0.097(3) 0.068(6) Uani 0.5 1 d D . P A 1
H8A H 0.3368 0.4696 0.0275 0.102 Uiso 0.5 1 calc GR . P A 1
H8B H 0.4186 0.5188 0.0790 0.102 Uiso 0.5 1 calc GR . P A 1
H8C H 0.3407 0.5896 0.0858 0.102 Uiso 0.5 1 calc GR . P A 1
C9 C 0.3773(19) 0.563(2) 0.340(4) 0.071(7) Uani 0.5 1 d . . P A 1
H9A H 0.4329 0.5770 0.3218 0.107 Uiso 0.5 1 calc GR . P A 1
H9B H 0.3708 0.5370 0.4390 0.107 Uiso 0.5 1 calc GR . P A 1
H9C H 0.3476 0.6295 0.3282 0.107 Uiso 0.5 1 calc GR . P A 1
C10 C 0.2978(17) 0.188(2) 0.148(3) 0.064(5) Uani 0.5 1 d D U P A 1
H10A H 0.3064 0.1183 0.1951 0.077 Uiso 0.5 1 calc R . P A 1
H10B H 0.2454 0.1867 0.1026 0.077 Uiso 0.5 1 calc R . P A 1
C11 C 0.3547(13) 0.203(3) 0.041(3) 0.061(5) Uani 0.5 1 d D . P A 1
H11A H 0.3366 0.2599 -0.0252 0.074 Uiso 0.5 1 calc R . P A 1
H11B H 0.3590 0.1364 -0.0160 0.074 Uiso 0.5 1 calc R . P A 1
N12 N 0.4316(13) 0.2309(19) 0.093(3) 0.053(4) Uani 0.5 1 d D U P A 1
C12 C 0.4725(19) 0.129(2) 0.137(4) 0.070(6) Uani 0.5 1 d . . P A 1
H12A H 0.4398 0.0901 0.2066 0.104 Uiso 0.5 1 calc GR . P A 1
H12B H 0.5230 0.1459 0.1820 0.104 Uiso 0.5 1 calc GR . P A 1
H12C H 0.4812 0.0841 0.0522 0.104 Uiso 0.5 1 calc GR . P A 1
C13 C 0.4837(18) 0.277(3) -0.017(4) 0.069(6) Uani 0.5 1 d . . P A 1
H13A H 0.5383 0.2661 0.0121 0.104 Uiso 0.5 1 calc GR . P A 1
H13B H 0.4731 0.3534 -0.0260 0.104 Uiso 0.5 1 calc GR . P A 1
H13C H 0.4743 0.2417 -0.1094 0.104 Uiso 0.5 1 calc GR . P A 1
C1A C 0.482(2) 0.281(3) 0.545(4) 0.085(7) Uani 0.5 1 d . . P A 2
H1AA H 0.4583 0.3487 0.5748 0.127 Uiso 0.5 1 calc GR . P A 2
H1AB H 0.5352 0.2939 0.5097 0.127 Uiso 0.5 1 calc GR . P A 2
H1AC H 0.4840 0.2324 0.6278 0.127 Uiso 0.5 1 calc GR . P A 2
C2A C 0.475(2) 0.127(2) 0.393(4) 0.076(7) Uani 0.5 1 d . . P A 2
H2AA H 0.5301 0.1428 0.3736 0.114 Uiso 0.5 1 calc GR . P A 2
H2AB H 0.4515 0.0922 0.3092 0.114 Uiso 0.5 1 calc GR . P A 2
H2AC H 0.4709 0.0803 0.4772 0.114 Uiso 0.5 1 calc GR . P A 2
N2A N 0.4320(16) 0.230(2) 0.423(3) 0.062(4) Uani 0.5 1 d . U P A 2
C3A C 0.3447(16) 0.1739(19) 0.446(3) 0.064(4) Uani 0.5 1 d . . P A 2
H3AA H 0.3532 0.0977 0.4684 0.077 Uiso 0.5 1 calc R . P A 2
H3AB H 0.3201 0.2068 0.5316 0.077 Uiso 0.5 1 calc R . P A 2
C4A C 0.2981(17) 0.179(2) 0.348(3) 0.066(5) Uani 0.5 1 d . U P A 2
H4AA H 0.2450 0.1730 0.3901 0.079 Uiso 0.5 1 calc R . P A 2
H4AB H 0.3059 0.1150 0.2865 0.079 Uiso 0.5 1 calc R . P A 2
N5A N 0.2989(2) 0.2701(4) 0.2561(16) 0.0583(15) Uani 0.5 1 d . . P A 2
C6A C 0.2454(14) 0.3465(15) 0.323(3) 0.054(5) Uani 0.5 1 d . U P A 2
H6AA H 0.2552 0.3526 0.4275 0.065 Uiso 0.5 1 calc R . P A 2
H6AB H 0.1902 0.3255 0.3071 0.065 Uiso 0.5 1 calc R . P A 2
C7A C 0.2667(13) 0.4657(15) 0.234(3) 0.038(4) Uani 0.5 1 d . U P A 2
H7AA H 0.2622 0.4582 0.1286 0.045 Uiso 0.5 1 calc R . P A 2
H7AB H 0.2324 0.5244 0.2675 0.045 Uiso 0.5 1 calc R . P A 2
N8A N 0.3515(18) 0.483(3) 0.281(2) 0.039(4) Uani 0.5 1 d . U P A 2
C8A C 0.3763(17) 0.567(2) 0.158(3) 0.059(6) Uani 0.5 1 d . . P A 2
H8AA H 0.3488 0.5499 0.0678 0.088 Uiso 0.5 1 calc GR . P A 2
H8AB H 0.4329 0.5632 0.1416 0.088 Uiso 0.5 1 calc GR . P A 2
H8AC H 0.3623 0.6395 0.1882 0.088 Uiso 0.5 1 calc GR . P A 2
C9A C 0.3616(16) 0.527(2) 0.409(3) 0.058(6) Uani 0.5 1 d . . P A 2
H9AA H 0.4173 0.5418 0.4243 0.088 Uiso 0.5 1 calc GR . P A 2
H9AB H 0.3427 0.4786 0.4839 0.088 Uiso 0.5 1 calc GR . P A 2
H9AC H 0.3322 0.5944 0.4139 0.088 Uiso 0.5 1 calc GR . P A 2
C10A C 0.2748(13) 0.2380(18) 0.100(2) 0.051(4) Uani 0.5 1 d . U P A 2
H10C H 0.2576 0.3022 0.0469 0.061 Uiso 0.5 1 calc R . P A 2
H10D H 0.2303 0.1876 0.1043 0.061 Uiso 0.5 1 calc R . P A 2
C11A C 0.3472(18) 0.183(2) 0.018(4) 0.057(4) Uani 0.5 1 d . U P A 2
H11C H 0.3565 0.1109 0.0569 0.068 Uiso 0.5 1 calc R . P A 2
H11D H 0.3352 0.1768 -0.0862 0.068 Uiso 0.5 1 calc R . P A 2
C12A C 0.4830(18) 0.196(3) -0.007(4) 0.069(6) Uani 0.5 1 d . . P A 2
H12D H 0.5283 0.2441 -0.0127 0.103 Uiso 0.5 1 calc GR . P A 2
H12E H 0.4724 0.1666 -0.1032 0.103 Uiso 0.5 1 calc GR . P A 2
H12F H 0.4942 0.1382 0.0601 0.103 Uiso 0.5 1 calc GR . P A 2
N12A N 0.4195(15) 0.252(2) 0.039(2) 0.055(4) Uani 0.5 1 d . U P A 2
C13A C 0.3994(18) 0.3386(18) -0.079(4) 0.061(6) Uani 0.5 1 d . . P A 2
H13D H 0.4369 0.3975 -0.0722 0.092 Uiso 0.5 1 calc GR . P A 2
H13E H 0.3464 0.3657 -0.0630 0.092 Uiso 0.5 1 calc GR . P A 2
H13F H 0.4027 0.3064 -0.1751 0.092 Uiso 0.5 1 calc GR . P A 2
O14 O 0.50222(19) 0.4159(3) 0.254(2) 0.0749(17) Uani 1 1 d . . . . .
C15 C 0.5732(3) 0.3863(5) 0.257(3) 0.069(2) Uani 1 1 d . . . . .
H15 H 0.6112 0.4415 0.2548 0.083 Uiso 1 1 calc R . . . .
O16 O 0.5982(2) 0.2967(4) 0.263(2) 0.0805(17) Uani 1 1 d . . . . .
Cl1A Cl 0.3054(4) 0.8804(5) 0.2281(10) 0.058(2) Uani 0.576(16) 1 d D . P B 1
O1A O 0.3237(9) 0.9096(12) 0.3849(14) 0.082(4) Uani 0.576(16) 1 d D . P B 1
O2A O 0.3727(8) 0.9026(13) 0.1594(18) 0.098(4) Uani 0.576(16) 1 d D . P B 1
O3A O 0.2398(7) 0.9426(9) 0.2006(14) 0.075(3) Uani 0.576(16) 1 d D U P B 1
O4A O 0.2840(8) 0.7741(7) 0.2021(19) 0.077(4) Uani 0.576(16) 1 d D U P B 1
Cl1B Cl 0.3043(6) 0.8816(8) 0.2867(7) 0.043(3) Uiso 0.424(16) 1 d D . P B 2
O1B O 0.2618(9) 0.7828(12) 0.289(2) 0.060(5) Uiso 0.424(16) 1 d D . P B 2
O2B O 0.3799(11) 0.8646(19) 0.317(2) 0.117(8) Uiso 0.424(16) 1 d D . P B 2
O3B O 0.2583(9) 0.9548(10) 0.3670(15) 0.057(4) Uiso 0.424(16) 1 d D . P B 2
O4B O 0.3008(14) 0.9331(17) 0.1324(17) 0.085(7) Uiso 0.424(16) 1 d D . P B 2

loop_
_atom_site_aniso_label
_atom_site_aniso_U_11
_atom_site_aniso_U_22
_atom_site_aniso_U_33
_atom_site_aniso_U_23
_atom_site_aniso_U_13
_atom_site_aniso_U_12
Cu1 0.0230(3) 0.0305(3) 0.1165(8) 0.0038(10) 0.0019(11) -0.0039(2)
C1 0.044(11) 0.054(11) 0.101(14) 0.021(11) -0.024(10) 0.004(9)
N2 0.029(5) 0.044(6) 0.089(8) 0.014(6) -0.020(6) -0.002(5)
C2 0.043(10) 0.048(10) 0.089(13) 0.016(11) -0.001(10) 0.007(9)
C3 0.037(6) 0.057(7) 0.074(7) -0.002(6) -0.008(6) -0.007(5)
C4 0.029(6) 0.058(7) 0.074(7) 0.002(6) -0.002(6) -0.017(5)
N5 0.030(2) 0.044(2) 0.101(5) 0.014(8) -0.005(7) -0.0125(18)
C6 0.017(4) 0.051(5) 0.070(8) 0.006(6) -0.005(5) 0.000(4)
C7 0.024(5) 0.055(6) 0.070(7) 0.017(5) -0.003(5) 0.004(4)
N8 0.021(6) 0.044(7) 0.081(9) 0.028(8) -0.008(7) 0.003(5)
C8 0.044(12) 0.047(10) 0.112(15) 0.039(11) -0.019(11) 0.006(9)
C9 0.055(12) 0.049(11) 0.109(15) 0.028(11) -0.014(11) -0.005(10)
C10 0.064(5) 0.064(5) 0.064(5) 0.0003(10) -0.0004(10) -0.0009(10)
C11 0.055(7) 0.063(7) 0.066(8) -0.011(6) -0.011(6) -0.015(6)
N12 0.046(6) 0.045(6) 0.069(7) -0.006(5) -0.012(5) -0.022(5)
C12 0.067(12) 0.037(10) 0.105(14) -0.021(10) -0.012(12) 0.016(9)
C13 0.059(12) 0.054(11) 0.094(13) 0.012(11) -0.017(11) -0.004(10)
C1A 0.071(14) 0.080(14) 0.103(15) -0.008(13) -0.014(12) -0.021(12)
C2A 0.069(13) 0.054(12) 0.106(15) 0.005(12) -0.002(12) -0.009(11)
N2A 0.062(4) 0.062(4) 0.062(4) 0.0001(10) 0.0002(10) -0.0004(10)
C3A 0.070(7) 0.061(7) 0.062(7) 0.010(6) 0.007(6) -0.002(6)
C4A 0.066(5) 0.066(5) 0.066(5) -0.0001(10) 0.0006(10) -0.0008(10)
N5A 0.030(2) 0.044(2) 0.101(5) 0.014(8) -0.005(7) -0.0125(18)
C6A 0.054(5) 0.055(5) 0.055(5) 0.0000(10) 0.0002(10) -0.0004(10)
C7A 0.038(4) 0.038(4) 0.038(4) 0.0001(10) 0.0001(10) 0.0001(10)
N8A 0.031(6) 0.035(6) 0.050(7) 0.000(5) 0.004(5) -0.001(5)
C8A 0.042(11) 0.039(10) 0.095(14) 0.004(10) -0.006(10) 0.020(9)
C9A 0.032(10) 0.059(12) 0.084(13) 0.003(11) -0.004(10) -0.001(9)
C10A 0.051(4) 0.051(4) 0.051(4) -0.0001(10) 0.0001(10) -0.0001(10)
C11A 0.057(4) 0.057(4) 0.057(4) -0.0001(10) -0.0001(10) -0.0003(10)
C12A 0.052(12) 0.057(12) 0.098(14) -0.012(12) 0.007(11) 0.006(10)
N12A 0.055(4) 0.055(4) 0.055(4) -0.0001(10) 0.0003(10) -0.0002(10)
C13A 0.047(10) 0.043(10) 0.094(13) 0.000(10) 0.007(11) -0.007(9)
O14 0.0229(17) 0.0344(17) 0.167(5) 0.004(8) 0.016(6) -0.0030(14)
C15 0.028(2) 0.051(3) 0.129(7) 0.005(12) 0.006(11) 0.001(2)
O16 0.0309(19) 0.065(3) 0.146(5) -0.016(10) 0.005(7) 0.0148(18)
Cl1A 0.043(2) 0.033(2) 0.096(5) -0.005(2) -0.011(2) 0.0076(10)
O1A 0.065(7) 0.075(7) 0.106(9) 0.016(6) -0.014(6) -0.005(6)
O2A 0.063(6) 0.100(7) 0.130(9) -0.002(7) 0.018(6) 0.023(6)
O3A 0.073(4) 0.074(4) 0.078(4) -0.0007(19) -0.0025(19) 0.0041(19)
O4A 0.080(6) 0.032(4) 0.118(8) -0.007(4) -0.018(6) 0.011(4)

loop_
_atom_type_symbol
_atom_type_description
_atom_type_scat_dispersion_real
_atom_type_scat_dispersion_imag
_atom_type_scat_source
C C 0.0033 0.0016 'International Tables Vol C Tables 4.2.6.8 and 6.1.1.4'
H H 0.0000 0.0000 'International Tables Vol C Tables 4.2.6.8 and 6.1.1.4'
Cl Cl 0.1484 0.1585 'International Tables Vol C Tables 4.2.6.8 and 6.1.1.4'
Cu Cu 0.3201 1.2651 'International Tables Vol C Tables 4.2.6.8 and 6.1.1.4'
N N 0.0061 0.0033 'International Tables Vol C Tables 4.2.6.8 and 6.1.1.4'
O O 0.0106 0.0060 'International Tables Vol C Tables 4.2.6.8 and 6.1.1.4'

loop_
_geom_angle_atom_site_label_1
_geom_angle_atom_site_label_2
_geom_angle_atom_site_label_3
_geom_angle
N5 Cu1 N2 82.7(6)
N5 Cu1 N8 83.5(8)
N5 Cu1 N12 86.1(7)
N8 Cu1 N2 116.7(8)
N12 Cu1 N2 116.0(8)
N12 Cu1 N8 124.2(10)
N2A Cu1 N8A 125.2(10)
N2A Cu1 N12A 112.2(9)
N8A Cu1 N12A 120.8(8)
O14 Cu1 N2 103.3(7)
O14 Cu1 N5 168.9(2)
O14 Cu1 N8 85.4(8)
O14 Cu1 N12 99.3(7)
O14 Cu1 N2A 101.4(9)
O14 Cu1 N8A 83.9(8)
O14 Cu1 N12A 98.8(8)
H1A C1 H1B 109.5
H1A C1 H1C 109.5
H1B C1 H1C 109.5
N2 C1 H1A 109.5
N2 C1 H1B 109.5
N2 C1 H1C 109.5
C1 N2 Cu1 105.8(18)
C1 N2 C2 109(2)
C2 N2 Cu1 109.6(17)
C3 N2 Cu1 105(2)
C3 N2 C1 113(3)
C3 N2 C2 113(3)
N2 C2 H2A 109.5
N2 C2 H2B 109.5
N2 C2 H2C 109.5
H2A C2 H2B 109.5
H2A C2 H2C 109.5
H2B C2 H2C 109.5
N2 C3 H3A 107.3
N2 C3 H3B 107.3
N2 C3 C4 120(3)
H3A C3 H3B 106.9
C4 C3 H3A 107.3
C4 C3 H3B 107.3
C3 C4 H4A 108.7
C3 C4 H4B 108.7
H4A C4 H4B 107.6
N5 C4 C3 114.2(18)
N5 C4 H4A 108.7
N5 C4 H4B 108.7
C4 N5 Cu1 110.6(9)
C4 N5 C6 108.2(14)
C6 N5 Cu1 107.0(6)
C10 N5 Cu1 107.2(12)
C10 N5 C4 108.9(13)
C10 N5 C6 114.9(17)
N5 C6 H6A 109.1
N5 C6 H6B 109.1
H6A C6 H6B 107.8
C7 C6 N5 112.6(16)
C7 C6 H6A 109.1
C7 C6 H6B 109.1
C6 C7 H7A 110.7
C6 C7 H7B 110.7
C6 C7 N8 105(2)
H7A C7 H7B 108.8
N8 C7 H7A 110.7
N8 C7 H7B 110.7
C7 N8 Cu1 102.5(17)
C8 N8 Cu1 107(2)
C8 N8 C7 124(2)
C8 N8 C9 108(3)
C9 N8 Cu1 111.9(17)
C9 N8 C7 103(2)
N8 C8 H8A 109.5
N8 C8 H8B 109.5
N8 C8 H8C 109.5
H8A C8 H8B 109.5
H8A C8 H8C 109.5
H8B C8 H8C 109.5
N8 C9 H9A 109.5
N8 C9 H9B 109.5
N8 C9 H9C 109.5
H9A C9 H9B 109.5
H9A C9 H9C 109.5
H9B C9 H9C 109.5
N5 C10 H10A 109.0
N5 C10 H10B 109.0
H10A C10 H10B 107.8
C11 C10 N5 113(2)
C11 C10 H10A 109.0
C11 C10 H10B 109.0
C10 C11 H11A 108.5
C10 C11 H11B 108.5
C10 C11 N12 115(3)
H11A C11 H11B 107.5
N12 C11 H11A 108.5
N12 C11 H11B 108.5
C11 N12 Cu1 103.2(18)
C11 N12 C12 108(2)
C11 N12 C13 114(2)
C12 N12 Cu1 114.2(19)
C13 N12 Cu1 113.5(18)
C13 N12 C12 104(2)
N12 C12 H12A 109.5
N12 C12 H12B 109.5
N12 C12 H12C 109.5
H12A C12 H12B 109.5
H12A C12 H12C 109.5
H12B C12 H12C 109.5
N12 C13 H13A 109.5
N12 C13 H13B 109.5
N12 C13 H13C 109.5
H13A C13 H13B 109.5
H13A C13 H13C 109.5
H13B C13 H13C 109.5
H1AA C1A H1AB 109.5
H1AA C1A H1AC 109.5
H1AB C1A H1AC 109.5
N2A C1A H1AA 109.5
N2A C1A H1AB 109.5
N2A C1A H1AC 109.5
H2AA C2A H2AB 109.5
H2AA C2A H2AC 109.5
H2AB C2A H2AC 109.5
N2A C2A H2AA 109.5
N2A C2A H2AB 109.5
N2A C2A H2AC 109.5
C1A N2A Cu1 113(2)
C1A N2A C3A 125(2)
C2A N2A Cu1 120(2)
C2A N2A C1A 103(3)
C2A N2A C3A 96(2)
C3A N2A Cu1 100.5(16)
N2A C3A H3AA 107.7
N2A C3A H3AB 107.7
H3AA C3A H3AB 107.1
C4A C3A N2A 118(2)
C4A C3A H3AA 107.7
C4A C3A H3AB 107.7
C3A C4A H4AA 107.6
C3A C4A H4AB 107.6
H4AA C4A H4AB 107.1
H6AA C6A H6AB 109.0
C7A C6A H6AA 111.1
C7A C6A H6AB 111.1
C6A C7A H7AA 111.6
C6A C7A H7AB 111.6
H7AA C7A H7AB 109.4
N8A C7A C6A 100.9(19)
N8A C7A H7AA 111.6
N8A C7A H7AB 111.6
C7A N8A Cu1 106.0(17)
C7A N8A C8A 98(2)
C8A N8A Cu1 113.1(16)
C9A N8A Cu1 113(2)
C9A N8A C7A 116(2)
C9A N8A C8A 109(2)
N8A C8A H8AA 109.5
N8A C8A H8AB 109.5
N8A C8A H8AC 109.5
H8AA C8A H8AB 109.5
H8AA C8A H8AC 109.5
H8AB C8A H8AC 109.5
N8A C9A H9AA 109.5
N8A C9A H9AB 109.5
N8A C9A H9AC 109.5
H9AA C9A H9AB 109.5
H9AA C9A H9AC 109.5
H9AB C9A H9AC 109.5
H10C C10A H10D 108.1
C11A C10A H10C 109.6
C11A C10A H10D 109.6
C10A C11A H11C 109.9
C10A C11A H11D 109.9
H11C C11A H11D 108.3
N12A C11A C10A 109(2)
N12A C11A H11C 109.9
N12A C11A H11D 109.9
H12D C12A H12E 109.5
H12D C12A H12F 109.5
H12E C12A H12F 109.5
N12A C12A H12D 109.5
N12A C12A H12E 109.5
N12A C12A H12F 109.5
C11A N12A Cu1 107.3(17)
C11A N12A C13A 97(2)
C12A N12A Cu1 125(2)
C12A N12A C11A 109(3)
C12A N12A C13A 108(3)
C13A N12A Cu1 107.3(18)
N12A C13A H13D 109.5
N12A C13A H13E 109.5
N12A C13A H13F 109.5
H13D C13A H13E 109.5
H13D C13A H13F 109.5
H13E C13A H13F 109.5
C15 O14 Cu1 129.5(4)
O14 C15 H15 116.0
O16 C15 O14 128.0(5)
O16 C15 H15 116.0
O2A Cl1A O1A 103.1(11)
O2A Cl1A O3A 119.1(10)
O2A Cl1A O4A 109.8(10)
O3A Cl1A O1A 101.9(9)
O3A Cl1A O4A 107.0(8)
O4A Cl1A O1A 116.4(10)
O1B Cl1B O4B 110.5(12)
O2B Cl1B O1B 110.3(13)
O2B Cl1B O3B 121.7(13)
O2B Cl1B O4B 107.2(14)
O3B Cl1B O1B 105.6(11)
O3B Cl1B O4B 101.0(11)

loop_
_geom_bond_atom_site_label_1
_geom_bond_atom_site_label_2
_geom_bond_distance
Cu1 N2 2.31(2)
Cu1 N5 2.026(4)
Cu1 N8 2.15(3)
Cu1 N12 2.03(2)
Cu1 N2A 2.03(3)
Cu1 N8A 2.14(3)
Cu1 N12A 2.28(2)
Cu1 O14 1.918(3)
C1 H1A 0.9800
C1 H1B 0.9800
C1 H1C 0.9800
C1 N2 1.38(2)
N2 C2 1.54(3)
N2 C3 1.23(3)
C2 H2A 0.9800
C2 H2B 0.9800
C2 H2C 0.9800
C3 H3A 0.9900
C3 H3B 0.9900
C3 C4 1.57(4)
C4 H4A 0.9900
C4 H4B 0.9900
C4 N5 1.44(3)
N5 C6 1.556(15)
N5 C10 1.434(19)
C6 H6A 0.9900
C6 H6B 0.9900
C6 C7 1.35(3)
C7 H7A 0.9900
C7 H7B 0.9900
C7 N8 1.58(4)
N8 C8 1.39(2)
N8 C9 1.50(4)
C8 H8A 0.9800
C8 H8B 0.9800
C8 H8C 0.9800
C9 H9A 0.9800
C9 H9B 0.9800
C9 H9C 0.9800
C10 H10A 0.9900
C10 H10B 0.9900
C10 C11 1.41(2)
C11 H11A 0.9900
C11 H11B 0.9900
C11 N12 1.44(2)
N12 C12 1.52(4)
N12 C13 1.47(4)
C12 H12A 0.9800
C12 H12B 0.9800
C12 H12C 0.9800
C13 H13A 0.9800
C13 H13B 0.9800
C13 H13C 0.9800
C1A H1AA 0.9800
C1A H1AB 0.9800
C1A H1AC 0.9800
C1A N2A 1.55(4)
C2A H2AA 0.9800
C2A H2AB 0.9800
C2A H2AC 0.9800
C2A N2A 1.51(4)
N2A C3A 1.66(4)
C3A H3AA 0.9900
C3A H3AB 0.9900
C3A C4A 1.21(3)
C4A H4AA 0.9900
C4A H4AB 0.9900
C6A H6AA 0.9900
C6A H6AB 0.9900
C6A C7A 1.74(3)
C7A H7AA 0.9900
C7A H7AB 0.9900
C7A N8A 1.53(4)
N8A C8A 1.61(4)
N8A C9A 1.32(3)
C8A H8AA 0.9800
C8A H8AB 0.9800
C8A H8AC 0.9800
C9A H9AA 0.9800
C9A H9AB 0.9800
C9A H9AC 0.9800
C10A H10C 0.9900
C10A H10D 0.9900
C10A C11A 1.61(4)
C11A H11C 0.9900
C11A H11D 0.9900
C11A N12A 1.52(4)
C12A H12D 0.9800
C12A H12E 0.9800
C12A H12F 0.9800
C12A N12A 1.36(4)
N12A C13A 1.58(3)
C13A H13D 0.9800
C13A H13E 0.9800
C13A H13F 0.9800
O14 C15 1.268(6)
C15 H15 0.9500
C15 O16 1.203(7)
Cl1A O1A 1.532(15)
Cl1A O2A 1.343(13)
Cl1A O3A 1.389(11)
Cl1A O4A 1.403(10)
Cl1B O1B 1.436(15)
Cl1B O2B 1.341(17)
Cl1B O3B 1.420(14)
Cl1B O4B 1.571(16)

loop_
_geom_torsion_atom_site_label_1
_geom_torsion_atom_site_label_2
_geom_torsion_atom_site_label_3
_geom_torsion_atom_site_label_4
_geom_torsion
Cu1 N2 C3 C4 -27(3)
Cu1 N5 C6 C7 -38(2)
Cu1 N5 C10 C11 -25(3)
Cu1 N2A C3A C4A 20(3)
Cu1 O14 C15 O16 1(4)
C1 N2 C3 C4 88(3)
N2 C3 C4 N5 34(4)
C2 N2 C3 C4 -146(3)
C3 C4 N5 Cu1 -18(2)
C3 C4 N5 C6 -135(2)
C3 C4 N5 C10 99(2)
C4 N5 C6 C7 81(2)
C4 N5 C10 C11 -145(2)
N5 C6 C7 N8 59(3)
N5 C10 C11 N12 45(4)
C6 N5 C10 C11 94(3)
C6 C7 N8 Cu1 -50(2)
C6 C7 N8 C8 71(4)
C6 C7 N8 C9 -166(2)
C10 N5 C6 C7 -157(2)
C10 C11 N12 Cu1 -39(3)
C10 C11 N12 C12 82(3)
C10 C11 N12 C13 -163(3)
C1A N2A C3A C4A 149(3)
C2A N2A C3A C4A -102(3)
C6A C7A N8A Cu1 44.5(17)
C6A C7A N8A C8A 161.5(18)
C6A C7A N8A C9A -82(3)
C10A C11A N12A Cu1 31(3)
C10A C11A N12A C12A 169(2)
C10A C11A N12A C13A -80(3)
